data_1521836
loop_
_publ_author_name
'Riabov, A.B.'
'Yartys', V.A.'
'Sorby, M.H.'
'Hauback, B.C.'
'Fjellvag, H.'

_publ_section_title
;
 Neutron diffraction studies of Zr-containing intermetallic hydrides with
 ordered hydrogen sublattice. V. Orthorhombic Zr3 Co D6.9 with filled (Re3
 B)-type structure
;
_journal_name_full 'Journal of Alloys Compd.'
_journal_page_first 312
_journal_page_last 316
_journal_volume 296
_journal_year 2000
_chemical_formula_sum 'Co D5 Zr2'
_chemical_name_systematic 'Zr2 Co D5'
_space_group_IT_number 130
_symmetry_space_group_name_Hall '-P 4a 2ac'
_symmetry_space_group_name_H-M 'P 4/n c c :2'
_cell_angle_alpha 90
_cell_angle_beta 90
_cell_angle_gamma 90
_cell_formula_units_Z 4
_cell_length_a 6.9091
_cell_length_b 6.9091
_cell_length_c 5.6305
_cell_volume 268.776
_citation_journal_id_ASTM JALCEU
_cod_data_source_file Riabov_JALCEU_2000_1182.cif
_cod_data_source_block D5Co1Zr2
_cod_original_cell_volume 268.7756
_cod_original_formula_sum 'D5 Co1 Zr2'
_cod_database_code 1521836

loop_
_symmetry_equiv_pos_as_xyz
x,y,z
-y+1/2,x,z
-x+1/2,-y+1/2,z
y,-x+1/2,z
x+1/2,-y,-z+1/2
y+1/2,x+1/2,-z+1/2
-x,y+1/2,-z+1/2
-y,-x,-z+1/2
-x,-y,-z
y-1/2,-x,-z
x-1/2,y-1/2,-z
-y,x-1/2,-z
-x-1/2,y,z-1/2
-y-1/2,-x-1/2,z-1/2
x,-y-1/2,z-1/2
y,x,z-1/2

loop_
_atom_site_label
_atom_site_type_symbol
_atom_site_fract_x
_atom_site_fract_y
_atom_site_fract_z
_atom_site_occupancy
_atom_site_U_iso_or_equiv
Co1 Co 0.25 0.25 0.002 1 0.0
D1 D 0.75 0.25 0 1 0.0
Zr1 Zr 0.4124 0.5876 0.25 1 0.0
D2 D 0.0329 0.1645 0.0761 1 0.0
